data_7710841
loop_
_publ_author_name
'Yan, Yong'
'Zhang, Ningning'
'B\"orner, Martin'
'Kersting, Berthold'
'Krautscheid, Harald'

_publ_section_title
;
 Hydroxamate based transition metal-organic coordination polymers with
 semiconductive properties
;
_journal_name_full 'Dalton Transactions'
_journal_paper_doi 10.1039/D2DT01359B
_journal_year 2022
_chemical_formula_sum 'C14 H8 Mn N2 O8'
_chemical_formula_weight 387.16
_space_group_crystal_system triclinic
_space_group_IT_number 2
_space_group_name_Hall '-P 1'
_space_group_name_H-M_alt 'P -1'
_atom_sites_solution_hydrogens mixed
_atom_sites_solution_primary direct
_atom_sites_solution_secondary difmap
_audit_creation_method SHELXL-2014/7
_audit_update_record
;
2022-07-07 deposited with the CCDC.	2022-07-28 downloaded from the CCDC.
;
_cell_angle_alpha 70.725(2)
_cell_angle_beta 74.189(2)
_cell_angle_gamma 70.343(2)
_cell_formula_units_Z 2
_cell_length_a 6.9888(2)
_cell_length_b 8.4994(3)
_cell_length_c 11.9404(4)
_cell_measurement_reflns_used 15308
_cell_measurement_temperature 180(2)
_cell_measurement_theta_max 70.61
_cell_measurement_theta_min 3.99
_cell_volume 620.01(4)
_computing_cell_refinement 'STOE X-AREA'
_computing_data_collection 'STOE X-AREA'
_computing_data_reduction 'STOE X-AREA'
_computing_molecular_graphics 'Olex2 (Dolomanov et al., 2009)'
_computing_publication_material 'Olex2 (Dolomanov et al., 2009)'
_computing_structure_refinement 'SHELXL-2014/7 (Sheldrick, 2014)'
_computing_structure_solution SHELXS
_diffrn_ambient_temperature 180(2)
_diffrn_measured_fraction_theta_full 0.986
_diffrn_measured_fraction_theta_max 0.973
_diffrn_measurement_device_type 'STOE STADIVARI'
_diffrn_measurement_method 'rotation method, \w scans'
_diffrn_radiation_type CuK\a
_diffrn_radiation_wavelength 1.54186
_diffrn_reflns_av_R_equivalents 0.0482
_diffrn_reflns_av_unetI/netI 0.0278
_diffrn_reflns_Laue_measured_fraction_full 0.986
_diffrn_reflns_Laue_measured_fraction_max 0.973
_diffrn_reflns_limit_h_max 2
_diffrn_reflns_limit_h_min -8
_diffrn_reflns_limit_k_max 9
_diffrn_reflns_limit_k_min -10
_diffrn_reflns_limit_l_max 13
_diffrn_reflns_limit_l_min -14
_diffrn_reflns_number 11570
_diffrn_reflns_point_group_measured_fraction_full 0.986
_diffrn_reflns_point_group_measured_fraction_max 0.973
_diffrn_reflns_theta_full 67.686
_diffrn_reflns_theta_max 70.493
_diffrn_reflns_theta_min 3.988
_diffrn_source 'GeniX 3D HF Cu'
_exptl_absorpt_coefficient_mu 9.239
_exptl_absorpt_correction_T_max 0.4871
_exptl_absorpt_correction_T_min 0.0907
_exptl_absorpt_correction_type multi-scan
_exptl_absorpt_process_details
;
STOE X-Red32, absorption correction by Gaussian integration, analogous to
P. Coppens in: F. R. Ahmed (Editor), "Crystallographic Computing", Munksgaard,
Copenhagen (1970), 255 - 270. Afterwards scaling of reflection intensities was
performed within STOE LANA. J. Koziskova, F. Hahn, J. Richter, J. Kozisek, Acta
Chimica Slovaca, vol. 9, no. 2, 2016, pp. 136 - 140.
Finally a spherical absorption correction was done within STOE LANA.
;
_exptl_crystal_colour brown
_exptl_crystal_density_diffrn 2.074
_exptl_crystal_description plate
_exptl_crystal_F_000 390
_exptl_crystal_size_max 0.400
_exptl_crystal_size_mid 0.100
_exptl_crystal_size_min 0.050
_refine_diff_density_max 1.071
_refine_diff_density_min -0.533
_refine_diff_density_rms 0.106
_refine_ls_extinction_method none
_refine_ls_goodness_of_fit_ref 1.046
_refine_ls_hydrogen_treatment constr
_refine_ls_matrix_type full
_refine_ls_number_parameters 227
_refine_ls_number_reflns 2312
_refine_ls_number_restraints 0
_refine_ls_restrained_S_all 1.046
_refine_ls_R_factor_all 0.0474
_refine_ls_R_factor_gt 0.0440
_refine_ls_shift/su_max 0.000
_refine_ls_shift/su_mean 0.000
_refine_ls_structure_factor_coef Fsqd
_refine_ls_weighting_details 'w=1/[\s^2^(Fo^2^)+(0.0954P)^2^+0.2480P] where P=(Fo^2^+2Fc^2^)/3'
_refine_ls_weighting_scheme calc
_refine_ls_wR_factor_gt 0.1203
_refine_ls_wR_factor_ref 0.1247
_reflns_Friedel_coverage 0.000
_reflns_number_gt 2148
_reflns_number_total 2312
_reflns_threshold_expression 'I > 2\s(I)'
_cod_data_source_file d2dt01359b2.cif
_cod_data_source_block Mn-ONDI-1
_cod_database_code 7710841
_shelx_shelxl_version_number 2014/7
_shelx_space_group_comment
;
The symmetry employed for this shelxl refinement is uniquely defined
by the following loop, which should always be used as a source of
symmetry information in preference to the above space-group names.
They are only intended as comments.
;
_shelx_estimated_absorpt_t_min 0.119
_shelx_estimated_absorpt_t_max 0.655

loop_
_space_group_symop_operation_xyz
'x, y, z'
'-x, -y, -z'

loop_
_atom_site_label
_atom_site_type_symbol
_atom_site_fract_x
_atom_site_fract_y
_atom_site_fract_z
_atom_site_U_iso_or_equiv
_atom_site_adp_type
_atom_site_occupancy
_atom_site_site_symmetry_order
_atom_site_calc_flag
_atom_site_refinement_flags_posn
_atom_site_refinement_flags_adp
_atom_site_refinement_flags_occupancy
_atom_site_disorder_assembly
_atom_site_disorder_group
Mn1 Mn 0.38176(6) -0.14996(5) 0.99778(3) 0.02548(19) Uani 1 1 d . . . . .
C1 C 0.4409(5) 0.1480(4) 0.7061(3) 0.0268(6) Uani 1 1 d . . . . .
C2 C 0.3951(4) 0.2699(3) 0.5882(2) 0.0233(6) Uani 1 1 d . . . . .
C3 C 0.4963(4) 0.2223(4) 0.4820(2) 0.0249(6) Uani 1 1 d . . . . .
H3 H 0.5897 0.1105 0.4852 0.030 Uiso 1 1 calc R U . . .
C4 C 0.4611(4) 0.3392(4) 0.3694(2) 0.0246(5) Uani 1 1 d . . . . .
H4 H 0.5311 0.3064 0.2969 0.030 Uiso 1 1 calc R U . . .
C5 C 0.3247(4) 0.5012(4) 0.3648(2) 0.0235(6) Uani 1 1 d . . . . .
C6 C 0.2892(4) 0.6265(4) 0.2481(2) 0.0242(6) Uani 1 1 d . . . . .
C7 C 0.0349(4) 0.8411(3) 0.3509(2) 0.0238(5) Uani 1 1 d . . . . .
C8 C 0.0790(4) 0.7182(3) 0.4684(2) 0.0223(5) Uani 1 1 d . . . . .
C9 C -0.0184(4) 0.7657(4) 0.5735(2) 0.0250(6) Uani 1 1 d . . . . .
H9 H -0.1117 0.8775 0.5705 0.030 Uiso 1 1 calc R U . . .
C10 C 0.0192(4) 0.6497(4) 0.6858(2) 0.0249(6) Uani 1 1 d . . . . .
H10 H -0.0476 0.6843 0.7579 0.030 Uiso 1 1 calc R U . . .
C11 C 0.1514(4) 0.4871(4) 0.6917(2) 0.0235(5) Uani 1 1 d . . . . .
C12 C 0.1904(4) 0.3659(4) 0.8107(2) 0.0263(6) Uani 1 1 d . . . . .
C13 C 0.2557(4) 0.4351(3) 0.5843(2) 0.0226(5) Uani 1 1 d . . . . .
C14 C 0.2203(4) 0.5523(3) 0.4716(2) 0.0223(5) Uani 1 1 d . . . . .
N1 N 0.3414(4) 0.2118(3) 0.8083(2) 0.0256(5) Uani 1 1 d . . . . .
N2 N 0.1534(4) 0.7848(3) 0.2479(2) 0.0242(5) Uani 1 1 d . . . . .
O1 O 0.5599(4) 0.0046(3) 0.7159(2) 0.0362(5) Uani 1 1 d . . . . .
O2 O 0.3931(3) 0.1090(3) 0.91632(17) 0.0294(5) Uani 1 1 d . . . . .
O3 O 0.0969(3) 0.4017(3) 0.90573(18) 0.0322(5) Uani 1 1 d . . . . .
O4 O -0.0934(3) 0.9795(2) 0.34017(17) 0.0287(4) Uani 1 1 d . . . . .
O5 O 0.1221(3) 0.8974(3) 0.13984(17) 0.0299(5) Uani 1 1 d . . . . .
O6 O 0.3827(3) 0.5951(3) 0.14959(17) 0.0291(4) Uani 1 1 d . . . . .
O1W O 0.1827(3) -0.1995(3) 0.90748(18) 0.0310(5) Uani 1 1 d . . . . .
H1WA H 0.1216 -0.1105 0.8445 0.047 Uiso 1 1 calc R U . . .
H1WB H 0.1575 -0.3100 0.9312 0.047 Uiso 1 1 calc R U . . .
O2W O 0.6525(3) -0.3249(3) 0.92298(18) 0.0299(4) Uani 1 1 d . . . . .
H2WA H 0.6169 -0.4077 0.9134 0.045 Uiso 1 1 d R U . . .
H2WB H 0.7347 -0.3769 0.9752 0.045 Uiso 1 1 d R U . . .

loop_
_atom_site_aniso_label
_atom_site_aniso_U_11
_atom_site_aniso_U_22
_atom_site_aniso_U_33
_atom_site_aniso_U_23
_atom_site_aniso_U_13
_atom_site_aniso_U_12
Mn1 0.0306(3) 0.0236(3) 0.0197(3) -0.00650(18) -0.00412(17) -0.00374(18)
C1 0.0298(15) 0.0260(14) 0.0259(14) -0.0081(11) -0.0076(11) -0.0060(11)
C2 0.0242(14) 0.0240(13) 0.0242(14) -0.0073(11) -0.0063(10) -0.0073(10)
C3 0.0235(14) 0.0240(13) 0.0275(14) -0.0086(11) -0.0061(10) -0.0037(10)
C4 0.0256(14) 0.0279(14) 0.0228(13) -0.0116(11) -0.0031(10) -0.0065(10)
C5 0.0252(14) 0.0255(13) 0.0211(13) -0.0083(11) -0.0035(10) -0.0068(10)
C6 0.0264(14) 0.0257(13) 0.0217(13) -0.0088(10) -0.0041(10) -0.0065(10)
C7 0.0260(14) 0.0243(14) 0.0220(13) -0.0073(10) -0.0030(10) -0.0078(10)
C8 0.0233(14) 0.0230(13) 0.0213(13) -0.0054(10) -0.0042(10) -0.0075(10)
C9 0.0247(14) 0.0240(13) 0.0253(13) -0.0070(10) -0.0047(10) -0.0047(10)
C10 0.0256(14) 0.0279(14) 0.0220(13) -0.0097(10) -0.0030(10) -0.0061(10)
C11 0.0227(13) 0.0275(14) 0.0207(13) -0.0065(10) -0.0036(10) -0.0074(10)
C12 0.0245(14) 0.0295(14) 0.0243(14) -0.0070(11) -0.0045(10) -0.0067(11)
C13 0.0234(13) 0.0228(13) 0.0225(14) -0.0070(10) -0.0049(10) -0.0062(10)
C14 0.0228(13) 0.0234(13) 0.0218(13) -0.0080(10) -0.0030(10) -0.0064(10)
N1 0.0310(13) 0.0246(12) 0.0193(11) -0.0032(9) -0.0072(9) -0.0057(9)
N2 0.0274(12) 0.0242(11) 0.0190(11) -0.0051(9) -0.0056(8) -0.0038(9)
O1 0.0472(13) 0.0241(11) 0.0326(11) -0.0082(8) -0.0153(9) 0.0032(9)
O2 0.0410(12) 0.0265(10) 0.0208(10) -0.0017(8) -0.0125(8) -0.0082(8)
O3 0.0364(12) 0.0351(11) 0.0194(10) -0.0072(8) -0.0046(8) -0.0029(9)
O4 0.0313(11) 0.0235(10) 0.0250(10) -0.0059(8) -0.0060(8) 0.0007(8)
O5 0.0370(11) 0.0290(10) 0.0162(9) -0.0032(8) -0.0048(7) -0.0020(8)
O6 0.0366(11) 0.0281(10) 0.0201(10) -0.0068(8) -0.0023(8) -0.0075(8)
O1W 0.0370(12) 0.0298(11) 0.0254(10) -0.0065(8) -0.0098(8) -0.0055(8)
O2W 0.0299(11) 0.0311(10) 0.0260(10) -0.0112(8) -0.0040(8) -0.0021(8)

loop_
_atom_type_symbol
_atom_type_description
_atom_type_scat_dispersion_real
_atom_type_scat_dispersion_imag
_atom_type_scat_source
C C 0.0181 0.0091 'International Tables Vol C Tables 4.2.6.8 and 6.1.1.4'
H H 0.0000 0.0000 'International Tables Vol C Tables 4.2.6.8 and 6.1.1.4'
N N 0.0311 0.0180 'International Tables Vol C Tables 4.2.6.8 and 6.1.1.4'
O O 0.0492 0.0322 'International Tables Vol C Tables 4.2.6.8 and 6.1.1.4'
Mn Mn -0.5299 2.8052 'International Tables Vol C Tables 4.2.6.8 and 6.1.1.4'

loop_
_geom_angle_atom_site_label_1
_geom_angle_atom_site_label_2
_geom_angle_atom_site_label_3
_geom_angle
_geom_angle_site_symmetry_1
_geom_angle_site_symmetry_3
_geom_angle_publ_flag
O2 Mn1 O5 97.86(8) . 1_546 ?
O2 Mn1 O2W 110.37(8) . . ?
O5 Mn1 O2W 150.15(8) 1_546 . ?
O2 Mn1 O1W 106.76(8) . . ?
O5 Mn1 O1W 88.72(8) 1_546 . ?
O2W Mn1 O1W 92.17(8) . . ?
O2 Mn1 O2 74.16(8) . 2_657 ?
O5 Mn1 O2 95.00(8) 1_546 2_657 ?
O2W Mn1 O2 83.92(8) . 2_657 ?
O1W Mn1 O2 176.03(7) . 2_657 ?
O2 Mn1 O6 157.73(8) . 1_546 ?
O5 Mn1 O6 70.69(7) 1_546 1_546 ?
O2W Mn1 O6 79.46(7) . 1_546 ?
O1W Mn1 O6 92.36(8) . 1_546 ?
O2 Mn1 O6 87.57(7) 2_657 1_546 ?
O1 C1 N1 120.9(3) . . ?
O1 C1 C2 123.5(3) . . ?
N1 C1 C2 115.6(2) . . ?
C3 C2 C13 120.2(3) . . ?
C3 C2 C1 119.7(2) . . ?
C13 C2 C1 120.1(2) . . ?
C2 C3 C4 120.3(2) . . ?
C2 C3 H3 119.8 . . ?
C4 C3 H3 119.8 . . ?
C5 C4 C3 119.8(2) . . ?
C5 C4 H4 120.1 . . ?
C3 C4 H4 120.1 . . ?
C4 C5 C14 120.8(2) . . ?
C4 C5 C6 120.7(2) . . ?
C14 C5 C6 118.5(2) . . ?
O6 C6 N2 118.7(2) . . ?
O6 C6 C5 122.6(2) . . ?
N2 C6 C5 118.6(2) . . ?
O4 C7 N2 120.4(2) . . ?
O4 C7 C8 124.4(2) . . ?
N2 C7 C8 115.3(2) . . ?
C9 C8 C14 120.4(2) . . ?
C9 C8 C7 119.7(2) . . ?
C14 C8 C7 120.0(2) . . ?
C8 C9 C10 120.4(2) . . ?
C8 C9 H9 119.8 . . ?
C10 C9 H9 119.8 . . ?
C11 C10 C9 120.5(2) . . ?
C11 C10 H10 119.7 . . ?
C9 C10 H10 119.7 . . ?
C10 C11 C13 120.3(2) . . ?
C10 C11 C12 120.1(2) . . ?
C13 C11 C12 119.6(2) . . ?
O3 C12 N1 121.6(2) . . ?
O3 C12 C11 121.9(3) . . ?
N1 C12 C11 116.4(2) . . ?
C2 C13 C14 119.6(2) . . ?
C2 C13 C11 121.2(2) . . ?
C14 C13 C11 119.2(3) . . ?
C5 C14 C13 119.3(3) . . ?
C5 C14 C8 121.5(2) . . ?
C13 C14 C8 119.3(2) . . ?
O2 N1 C12 116.5(2) . . ?
O2 N1 C1 117.1(2) . . ?
C12 N1 C1 126.4(2) . . ?
O5 N2 C6 117.7(2) . . ?
O5 N2 C7 116.3(2) . . ?
C6 N2 C7 126.0(2) . . ?
N1 O2 Mn1 127.62(16) . . ?
N1 O2 Mn1 122.82(16) . 2_657 ?
Mn1 O2 Mn1 105.84(8) . 2_657 ?
N2 O5 Mn1 112.68(15) . 1_564 ?
C6 O6 Mn1 110.75(17) . 1_564 ?
Mn1 O1W H1WA 120.0 . . ?
Mn1 O1W H1WB 120.0 . . ?
H1WA O1W H1WB 120.0 . . ?
Mn1 O2W H2WA 109.3 . . ?
Mn1 O2W H2WB 109.4 . . ?
H2WA O2W H2WB 104.6 . . ?

loop_
_geom_bond_atom_site_label_1
_geom_bond_atom_site_label_2
_geom_bond_distance
_geom_bond_site_symmetry_2
_geom_bond_publ_flag
Mn1 O2 2.111(2) . ?
Mn1 O5 2.148(2) 1_546 ?
Mn1 O2W 2.157(2) . ?
Mn1 O1W 2.188(2) . ?
Mn1 O2 2.266(2) 2_657 ?
Mn1 O6 2.320(2) 1_546 ?
C1 O1 1.212(4) . ?
C1 N1 1.409(4) . ?
C1 C2 1.489(4) . ?
C2 C3 1.390(4) . ?
C2 C13 1.408(4) . ?
C3 C4 1.410(4) . ?
C3 H3 0.9500 . ?
C4 C5 1.380(4) . ?
C4 H4 0.9500 . ?
C5 C14 1.412(4) . ?
C5 C6 1.472(4) . ?
C6 O6 1.246(3) . ?
C6 N2 1.360(4) . ?
C7 O4 1.208(3) . ?
C7 N2 1.412(3) . ?
C7 C8 1.485(4) . ?
C8 C9 1.374(4) . ?
C8 C14 1.419(4) . ?
C9 C10 1.408(4) . ?
C9 H9 0.9500 . ?
C10 C11 1.371(4) . ?
C10 H10 0.9500 . ?
C11 C13 1.422(4) . ?
C11 C12 1.486(4) . ?
C12 O3 1.224(4) . ?
C12 N1 1.381(4) . ?
C13 C14 1.412(4) . ?
N1 O2 1.362(3) . ?
N2 O5 1.351(3) . ?
O2 Mn1 2.266(2) 2_657 ?
O5 Mn1 2.148(2) 1_564 ?
O6 Mn1 2.320(2) 1_564 ?
O1W H1WA 0.9500 . ?
O1W H1WB 0.9500 . ?
O2W H2WA 0.8702 . ?
O2W H2WB 0.8705 . ?

loop_
_geom_torsion_atom_site_label_1
_geom_torsion_atom_site_label_2
_geom_torsion_atom_site_label_3
_geom_torsion_atom_site_label_4
_geom_torsion
_geom_torsion_site_symmetry_1
_geom_torsion_site_symmetry_2
_geom_torsion_site_symmetry_3
_geom_torsion_site_symmetry_4
_geom_torsion_publ_flag
O1 C1 C2 C3 -2.0(4) . . . . ?
N1 C1 C2 C3 175.9(2) . . . . ?
O1 C1 C2 C13 -179.6(3) . . . . ?
N1 C1 C2 C13 -1.7(4) . . . . ?
C13 C2 C3 C4 0.3(4) . . . . ?
C1 C2 C3 C4 -177.3(2) . . . . ?
C2 C3 C4 C5 -0.3(4) . . . . ?
C3 C4 C5 C14 0.3(4) . . . . ?
C3 C4 C5 C6 178.7(3) . . . . ?
C4 C5 C6 O6 -2.0(4) . . . . ?
C14 C5 C6 O6 176.3(3) . . . . ?
C4 C5 C6 N2 -180.0(2) . . . . ?
C14 C5 C6 N2 -1.6(4) . . . . ?
O4 C7 C8 C9 -5.1(4) . . . . ?
N2 C7 C8 C9 175.8(2) . . . . ?
O4 C7 C8 C14 174.5(3) . . . . ?
N2 C7 C8 C14 -4.6(4) . . . . ?
C14 C8 C9 C10 -0.7(4) . . . . ?
C7 C8 C9 C10 179.0(2) . . . . ?
C8 C9 C10 C11 -0.8(4) . . . . ?
C9 C10 C11 C13 1.4(4) . . . . ?
C9 C10 C11 C12 179.8(3) . . . . ?
C10 C11 C12 O3 5.1(4) . . . . ?
C13 C11 C12 O3 -176.4(3) . . . . ?
C10 C11 C12 N1 -173.5(2) . . . . ?
C13 C11 C12 N1 5.0(4) . . . . ?
C3 C2 C13 C14 -0.3(4) . . . . ?
C1 C2 C13 C14 177.3(2) . . . . ?
C3 C2 C13 C11 -179.6(2) . . . . ?
C1 C2 C13 C11 -2.0(4) . . . . ?
C10 C11 C13 C2 178.8(2) . . . . ?
C12 C11 C13 C2 0.3(4) . . . . ?
C10 C11 C13 C14 -0.5(4) . . . . ?
C12 C11 C13 C14 -179.0(2) . . . . ?
C4 C5 C14 C13 -0.3(4) . . . . ?
C6 C5 C14 C13 -178.7(2) . . . . ?
C4 C5 C14 C8 -179.8(2) . . . . ?
C6 C5 C14 C8 1.9(4) . . . . ?
C2 C13 C14 C5 0.3(4) . . . . ?
C11 C13 C14 C5 179.6(2) . . . . ?
C2 C13 C14 C8 179.7(2) . . . . ?
C11 C13 C14 C8 -1.0(4) . . . . ?
C9 C8 C14 C5 -179.0(2) . . . . ?
C7 C8 C14 C5 1.3(4) . . . . ?
C9 C8 C14 C13 1.5(4) . . . . ?
C7 C8 C14 C13 -178.1(2) . . . . ?
O3 C12 N1 O2 -5.5(4) . . . . ?
C11 C12 N1 O2 173.1(2) . . . . ?
O3 C12 N1 C1 171.9(3) . . . . ?
C11 C12 N1 C1 -9.5(4) . . . . ?
O1 C1 N1 O2 3.2(4) . . . . ?
C2 C1 N1 O2 -174.7(2) . . . . ?
O1 C1 N1 C12 -174.1(3) . . . . ?
C2 C1 N1 C12 7.9(4) . . . . ?
O6 C6 N2 O5 2.4(4) . . . . ?
C5 C6 N2 O5 -179.6(2) . . . . ?
O6 C6 N2 C7 179.8(2) . . . . ?
C5 C6 N2 C7 -2.1(4) . . . . ?
O4 C7 N2 O5 3.5(4) . . . . ?
C8 C7 N2 O5 -177.4(2) . . . . ?
O4 C7 N2 C6 -174.0(3) . . . . ?
C8 C7 N2 C6 5.2(4) . . . . ?
C12 N1 O2 Mn1 122.5(2) . . . . ?
C1 N1 O2 Mn1 -55.1(3) . . . . ?
C12 N1 O2 Mn1 -82.4(3) . . . 2_657 ?
C1 N1 O2 Mn1 100.0(2) . . . 2_657 ?
C6 N2 O5 Mn1 -25.9(3) . . . 1_564 ?
C7 N2 O5 Mn1 156.42(18) . . . 1_564 ?
N2 C6 O6 Mn1 20.2(3) . . . 1_564 ?
C5 C6 O6 Mn1 -157.7(2) . . . 1_564 ?
